data_7108093
loop_
_publ_author_name
'Zhenwei Shi'
'Joshua Davies'
'Sei-Hum Jang'
'Werner Kaminsky'
'Alex Jen'

_publ_section_title
;
 Aggregation induced emission (AIE) of trifluoromethyl substituted
 distyrylbenzenes
;
_journal_name_full Chem.Commun.
_journal_page_first 7880
_journal_paper_doi 10.1039/c2cc32380j
_journal_volume 48
_journal_year 2012
_chemical_formula_moiety 'C28 H24 F6 O4'
_chemical_formula_sum 'C28 H24 F6 O4'
_chemical_formula_weight 538.47
_chemical_name_common 'aie meo-cf3dsb'
_chemical_name_systematic
;
aie meo-cf3dsb
;
_space_group_IT_number 14
_symmetry_cell_setting monoclinic
_symmetry_Int_Tables_number 14
_symmetry_space_group_name_Hall '-P 2ybc'
_symmetry_space_group_name_H-M 'P 1 21/c 1'
_atom_sites_solution_hydrogens geom
_atom_sites_solution_primary direct
_atom_sites_solution_secondary difmap
_audit_conform_dict_location ftp://ftp.iucr.org/pub/cif_core.dic
_audit_conform_dict_name cif_core.dic
_audit_conform_dict_version 2.4
_audit_creation_date 2011-01-10T10:52:51-00:00
_audit_creation_method 'WinGX routine CIF_UPDATE'
_cell_angle_alpha 90
_cell_angle_beta 94.862(3)
_cell_angle_gamma 90
_cell_formula_units_Z 2
_cell_length_a 8.8528(6)
_cell_length_b 5.7949(4)
_cell_length_c 23.4430(17)
_cell_measurement_reflns_used 145
_cell_measurement_temperature 100(2)
_cell_measurement_theta_max 20
_cell_measurement_theta_min 3
_cell_volume 1198.32(14)
_computing_cell_refinement 'SAINT (Bruker, 2007)'
_computing_data_collection 'APEX2 (Bruker, 2007)'
_computing_data_reduction 'SAINT (Bruker, 2007)'
_computing_molecular_graphics 'ORTEP-3 for Windows (Farrugia, 1997)'
_computing_publication_material 'SHELXL-97 (Sheldrick, 1997)'
_computing_structure_refinement 'SHELXL-97 (Sheldrick, 2008)'
_computing_structure_solution 'SHELXS97 (Sheldrick, 1997)'
_diffrn_ambient_temperature 100(2)
_diffrn_measured_fraction_theta_full 0.989
_diffrn_measured_fraction_theta_max 0.989
_diffrn_measurement_device_type 'Bruker APEXII CCD area-detector'
_diffrn_measurement_method '\f and \w scans'
_diffrn_radiation_monochromator graphite
_diffrn_radiation_type MoK\a
_diffrn_radiation_wavelength 0.71073
_diffrn_reflns_av_R_equivalents 0.0208
_diffrn_reflns_av_unetI/netI 0.0082
_diffrn_reflns_limit_h_max 11
_diffrn_reflns_limit_h_min -11
_diffrn_reflns_limit_k_max 7
_diffrn_reflns_limit_k_min -7
_diffrn_reflns_limit_l_max 31
_diffrn_reflns_limit_l_min -31
_diffrn_reflns_number 54014
_diffrn_reflns_theta_full 25
_diffrn_reflns_theta_max 28.45
_diffrn_reflns_theta_min 1.74
_diffrn_source 'fine-focus sealed tube'
_exptl_absorpt_coefficient_mu 0.13
_exptl_absorpt_correction_T_max 0.9834
_exptl_absorpt_correction_T_min 0.9381
_exptl_absorpt_correction_type multi-scan
_exptl_absorpt_process_details '(SADABS; Bruker, 2007)'
_exptl_crystal_colour yellow
_exptl_crystal_density_diffrn 1.492
_exptl_crystal_density_method 'not measured'
_exptl_crystal_description prism
_exptl_crystal_F_000 556
_exptl_crystal_size_max 0.5
_exptl_crystal_size_mid 0.4
_exptl_crystal_size_min 0.13
_refine_diff_density_max 0.42
_refine_diff_density_min -0.267
_refine_diff_density_rms 0.043
_refine_ls_extinction_method none
_refine_ls_goodness_of_fit_ref 1.032
_refine_ls_hydrogen_treatment constr
_refine_ls_matrix_type full
_refine_ls_number_parameters 174
_refine_ls_number_reflns 2983
_refine_ls_number_restraints 0
_refine_ls_restrained_S_all 1.032
_refine_ls_R_factor_all 0.0344
_refine_ls_R_factor_gt 0.0305
_refine_ls_shift/su_max 0.001
_refine_ls_shift/su_mean 0
_refine_ls_structure_factor_coef Fsqd
_refine_ls_weighting_details 'calc w=1/[\s^2^(Fo^2^)+(0.0365P)^2^+0.5686P] where P=(Fo^2^+2Fc^2^)/3'
_refine_ls_weighting_scheme calc
_refine_ls_wR_factor_gt 0.076
_refine_ls_wR_factor_ref 0.08
_reflns_number_gt 2688
_reflns_number_total 2983
_reflns_threshold_expression >2\s(I)
_cod_data_source_file c2cc32380j.txt
_cod_data_source_block aie_meo-cf3dsb_0m
_cod_database_code 7108093

loop_
_symmetry_equiv_pos_as_xyz
'x, y, z'
'-x, y+1/2, -z+1/2'
'-x, -y, -z'
'x, -y-1/2, z-1/2'

loop_
_atom_site_label
_atom_site_type_symbol
_atom_site_fract_x
_atom_site_fract_y
_atom_site_fract_z
_atom_site_U_iso_or_equiv
_atom_site_adp_type
_atom_site_occupancy
_atom_site_symmetry_multiplicity
_atom_site_calc_flag
_atom_site_refinement_flags
C1 C 0.44312(11) 0.32583(16) -0.03664(4) 0.01406(18) Uani 1 1 d .
H1 H 0.4035 0.2064 -0.0613 0.017 Uiso 1 1 calc R
C2 C 0.34552(10) 0.49025(17) -0.01721(4) 0.01388(18) Uani 1 1 d .
C3 C 0.59922(11) 0.33309(16) -0.02043(4) 0.01359(18) Uani 1 1 d .
C4 C 0.70846(10) 0.16424(16) -0.03909(4) 0.01406(18) Uani 1 1 d .
H4 H 0.8 0.1488 -0.0152 0.017 Uiso 1 1 calc R
C5 C 0.69512(11) 0.02875(16) -0.08580(4) 0.01353(18) Uani 1 1 d .
C6 C 0.56660(11) 0.02782(16) -0.13127(4) 0.01349(18) Uani 1 1 d .
C7 C 0.46359(11) -0.15435(17) -0.13598(4) 0.01600(19) Uani 1 1 d .
H7 H 0.4787 -0.2833 -0.1111 0.019 Uiso 1 1 calc R
C8 C 0.33879(11) -0.15120(17) -0.17647(4) 0.01702(19) Uani 1 1 d .
H8 H 0.2687 -0.2757 -0.1788 0.02 Uiso 1 1 calc R
C9 C 0.31783(11) 0.03645(18) -0.21356(4) 0.01563(19) Uani 1 1 d .
C10 C 0.42074(11) 0.21983(17) -0.20965(4) 0.01581(19) Uani 1 1 d .
H10 H 0.4064 0.3475 -0.2349 0.019 Uiso 1 1 calc R
C11 C 0.54388(11) 0.21550(17) -0.16883(4) 0.01461(18) Uani 1 1 d .
H11 H 0.6134 0.3407 -0.1663 0.018 Uiso 1 1 calc R
C12 C 0.82453(11) -0.12962(17) -0.09622(4) 0.01535(19) Uani 1 1 d .
C13 C 0.09938(12) -0.1330(2) -0.26335(5) 0.0246(2) Uani 1 1 d .
H13A H 0.1564 -0.2744 -0.2697 0.037 Uiso 1 1 calc R
H13B H 0.0272 -0.104 -0.2966 0.037 Uiso 1 1 calc R
H13C H 0.0442 -0.151 -0.2291 0.037 Uiso 1 1 calc R
C14 C 0.13434(11) 0.33499(19) -0.07478(5) 0.0204(2) Uani 1 1 d .
H14A H 0.1857 0.3586 -0.1097 0.031 Uiso 1 1 calc R
H14B H 0.0253 0.3611 -0.083 0.031 Uiso 1 1 calc R
H14C H 0.1517 0.1766 -0.0611 0.031 Uiso 1 1 calc R
O1 O 0.19283(8) 0.49280(13) -0.03196(3) 0.01912(16) Uani 1 1 d .
O2 O 0.20190(8) 0.05687(14) -0.25562(3) 0.02103(17) Uani 1 1 d .
F1 F 0.93205(7) -0.14107(11) -0.05251(3) 0.02075(14) Uani 1 1 d .
F2 F 0.89526(7) -0.06179(12) -0.14233(3) 0.02400(15) Uani 1 1 d .
F3 F 0.77851(7) -0.34778(10) -0.10723(3) 0.02186(15) Uani 1 1 d .

loop_
_atom_site_aniso_label
_atom_site_aniso_U_11
_atom_site_aniso_U_22
_atom_site_aniso_U_33
_atom_site_aniso_U_23
_atom_site_aniso_U_13
_atom_site_aniso_U_12
C1 0.0153(4) 0.0139(4) 0.0130(4) -0.0011(3) 0.0012(3) -0.0022(3)
C2 0.0129(4) 0.0158(4) 0.0128(4) 0.0003(3) 0.0008(3) -0.0014(3)
C3 0.0154(4) 0.0134(4) 0.0121(4) 0.0004(3) 0.0020(3) -0.0005(3)
C4 0.0140(4) 0.0134(4) 0.0147(4) 0.0012(3) 0.0009(3) 0.0000(3)
C5 0.0136(4) 0.0125(4) 0.0146(4) 0.0013(3) 0.0016(3) -0.0001(3)
C6 0.0147(4) 0.0138(4) 0.0121(4) -0.0018(3) 0.0020(3) 0.0007(3)
C7 0.0191(4) 0.0135(4) 0.0155(4) 0.0010(3) 0.0022(3) -0.0005(3)
C8 0.0168(4) 0.0158(4) 0.0186(4) -0.0026(4) 0.0018(3) -0.0034(4)
C9 0.0146(4) 0.0180(5) 0.0143(4) -0.0031(3) 0.0014(3) 0.0016(4)
C10 0.0182(4) 0.0148(4) 0.0147(4) 0.0013(3) 0.0025(3) 0.0018(4)
C11 0.0163(4) 0.0125(4) 0.0154(4) -0.0009(3) 0.0032(3) -0.0011(3)
C12 0.0168(4) 0.0144(4) 0.0149(4) -0.0009(3) 0.0012(3) 0.0002(4)
C13 0.0194(5) 0.0291(6) 0.0245(5) -0.0072(4) -0.0026(4) -0.0043(4)
C14 0.0160(4) 0.0227(5) 0.0216(5) -0.0063(4) -0.0037(4) -0.0016(4)
O1 0.0122(3) 0.0218(4) 0.0229(4) -0.0080(3) -0.0015(3) -0.0002(3)
O2 0.0176(3) 0.0243(4) 0.0202(4) -0.0005(3) -0.0048(3) -0.0012(3)
F1 0.0180(3) 0.0219(3) 0.0214(3) -0.0029(2) -0.0035(2) 0.0054(2)
F2 0.0250(3) 0.0267(3) 0.0218(3) 0.0030(3) 0.0109(2) 0.0051(3)
F3 0.0234(3) 0.0131(3) 0.0287(3) -0.0047(2) -0.0001(2) 0.0016(2)

loop_
_atom_type_symbol
_atom_type_description
_atom_type_scat_dispersion_real
_atom_type_scat_dispersion_imag
_atom_type_scat_source
C C 0.0033 0.0016 'International Tables Vol C Tables 4.2.6.8 and 6.1.1.4'
H H 0 0 'International Tables Vol C Tables 4.2.6.8 and 6.1.1.4'
O O 0.0106 0.006 'International Tables Vol C Tables 4.2.6.8 and 6.1.1.4'
F F 0.0171 0.0103 'International Tables Vol C Tables 4.2.6.8 and 6.1.1.4'

loop_
_geom_angle_atom_site_label_1
_geom_angle_atom_site_label_2
_geom_angle_atom_site_label_3
_geom_angle
_geom_angle_site_symmetry_1
_geom_angle_site_symmetry_3
C2 C1 C3 121.11(9) . .
C2 C1 H1 119.4 . .
C3 C1 H1 119.4 . .
O1 C2 C1 123.64(9) . .
O1 C2 C3 115.68(8) . 3_665
C1 C2 C3 120.68(9) . 3_665
C1 C3 C2 118.19(9) . 3_665
C1 C3 C4 123.92(8) . .
C2 C3 C4 117.86(8) 3_665 .
C5 C4 C3 128.11(9) . .
C5 C4 H4 115.9 . .
C3 C4 H4 115.9 . .
C4 C5 C6 126.38(9) . .
C4 C5 C12 118.23(9) . .
C6 C5 C12 115.29(8) . .
C7 C6 C11 118.66(9) . .
C7 C6 C5 120.92(8) . .
C11 C6 C5 120.38(8) . .
C6 C7 C8 121.30(9) . .
C6 C7 H7 119.3 . .
C8 C7 H7 119.3 . .
C7 C8 C9 119.37(9) . .
C7 C8 H8 120.3 . .
C9 C8 H8 120.3 . .
O2 C9 C8 124.70(9) . .
O2 C9 C10 115.27(9) . .
C8 C9 C10 120.02(9) . .
C11 C10 C9 120.05(9) . .
C11 C10 H10 120 . .
C9 C10 H10 120 . .
C10 C11 C6 120.59(9) . .
C10 C11 H11 119.7 . .
C6 C11 H11 119.7 . .
F1 C12 F3 106.50(8) . .
F1 C12 F2 106.17(8) . .
F3 C12 F2 105.82(8) . .
F1 C12 C5 114.06(8) . .
F3 C12 C5 112.45(8) . .
F2 C12 C5 111.28(8) . .
O2 C13 H13A 109.5 . .
O2 C13 H13B 109.5 . .
H13A C13 H13B 109.5 . .
O2 C13 H13C 109.5 . .
H13A C13 H13C 109.5 . .
H13B C13 H13C 109.5 . .
O1 C14 H14A 109.5 . .
O1 C14 H14B 109.5 . .
H14A C14 H14B 109.5 . .
O1 C14 H14C 109.5 . .
H14A C14 H14C 109.5 . .
H14B C14 H14C 109.5 . .
C2 O1 C14 117.69(8) . .
C9 O2 C13 117.07(8) . .

loop_
_geom_bond_atom_site_label_1
_geom_bond_atom_site_label_2
_geom_bond_distance
_geom_bond_site_symmetry_2
C1 C2 1.3888(13) .
C1 C3 1.4024(13) .
C1 H1 0.95 .
C2 O1 1.3667(11) .
C2 C3 1.4116(13) 3_665
C3 C2 1.4116(13) 3_665
C3 C4 1.4683(13) .
C4 C5 1.3445(13) .
C4 H4 0.95 .
C5 C6 1.4918(13) .
C5 C12 1.5039(13) .
C6 C7 1.3932(13) .
C6 C11 1.4030(13) .
C7 C8 1.3943(13) .
C7 H7 0.95 .
C8 C9 1.3948(14) .
C8 H8 0.95 .
C9 O2 1.3668(11) .
C9 C10 1.3976(14) .
C10 C11 1.3886(13) .
C10 H10 0.95 .
C11 H11 0.95 .
C12 F1 1.3396(11) .
C12 F3 1.3465(11) .
C12 F2 1.3528(11) .
C13 O2 1.4282(13) .
C13 H13A 0.98 .
C13 H13B 0.98 .
C13 H13C 0.98 .
C14 O1 1.4226(12) .
C14 H14A 0.98 .
C14 H14B 0.98 .
C14 H14C 0.98 .
